data_7127103
loop_
_publ_author_name
'Xiang, Junhong'
'Zhang, Xuemei'
'Wang, Dehong'
'Li, Jiaxin'
'Li, Qiuying'
'Wang, Qin'
'Ding, Yahui'
'Chen, Tianyang'
'Sun, Yuanjun'
'Bao, Shiqi'
'Chen, Jing'
'Li, Dongmei'
'Wang, Liang'
'Chen, Yue'

_publ_section_title
;
 Chemical modification of ovatodiolide revealed a promising amino-prodrug
 with improved pharmacokinetic profile.
;
_journal_issue 75
_journal_name_full 'Chemical communications (Cambridge, England)'
_journal_page_first 11018
_journal_page_last 11021
_journal_paper_doi 10.1039/c9cc07573a
_journal_volume 56
_journal_year 2020
_chemical_formula_moiety '0.8(C25 H36 N2 O4)'
_chemical_formula_sum 'C25 H36 N2 O4'
_chemical_formula_weight 428.56
_space_group_crystal_system monoclinic
_space_group_IT_number 4
_space_group_name_Hall 'P 2yb'
_space_group_name_H-M_alt 'P 1 21 1'
_atom_sites_solution_hydrogens geom
_atom_sites_solution_primary dual
_audit_creation_date 2018-10-10
_audit_creation_method
;
Olex2 1.2
(compiled 2018.05.29 svn.r3508 for OlexSys, GUI svn.r5506)
;
_audit_update_record
;
2018-12-21 deposited with the CCDC.	2020-08-17 downloaded from the CCDC.
;
_cell_angle_alpha 90
_cell_angle_beta 92.6127(4)
_cell_angle_gamma 90
_cell_formula_units_Z 5
_cell_length_a 13.93601(6)
_cell_length_b 13.66097(8)
_cell_length_c 14.35128(7)
_cell_measurement_reflns_used 40264
_cell_measurement_temperature 293(2)
_cell_measurement_theta_max 78.8050
_cell_measurement_theta_min 3.0900
_cell_volume 2729.35(2)
_computing_cell_refinement 'CrysAlisPro 1.171.39.46 (Rigaku OD, 2018)'
_computing_data_collection 'CrysAlisPro 1.171.39.46 (Rigaku OD, 2018)'
_computing_data_reduction 'CrysAlisPro 1.171.39.46 (Rigaku OD, 2018)'
_computing_molecular_graphics 'Olex2 (Dolomanov et al., 2009)'
_computing_publication_material 'Olex2 (Dolomanov et al., 2009)'
_computing_structure_refinement 'ShelXL (Sheldrick, 2015)'
_computing_structure_solution 'ShelXT (Sheldrick, 2015)'
_diffrn_ambient_temperature 293(2)
_diffrn_detector 'CCD plate'
_diffrn_measured_fraction_theta_full 0.998
_diffrn_measured_fraction_theta_max 0.989
_diffrn_measurement_details
;
List of Runs (angles in degrees, time in seconds):

  # Type    Start    End  Width  t~exp~   \w     \q     \k     \f   Frames
#--------------------------------------------------------------------------
  1  \w      5.00  32.00   0.50    0.50    --    5.00 -15.00  80.00   54
  2  \w   -135.00 -93.00   0.50    0.50    --  -49.30 -15.00  80.00   84
  3  \w    -90.00 -58.00   0.50    0.50    --  -49.30 -15.00  80.00   64
  4  \w   -179.00-153.00   0.50    0.61    -- -110.00  15.00-108.00   52
  5  \w   -136.00 -42.00   0.50    0.61    -- -110.00 -15.00  80.00  188
  6  \w     29.00  94.00   0.50    0.50    --    5.00  57.00 -60.00  130
  7  \w     -3.00  24.00   0.50    0.50    --    5.00  57.00 -60.00   54
  8  \w    -78.00 -19.00   0.50    0.50    --  -49.30 -57.00   0.00  118
  9  \w    -52.00  34.00   0.50    0.50    --  -49.30  15.00-108.00  172
 10  \w   -139.00 -20.00   0.50    0.50    --  -49.30 -49.00 -59.02  238
 11  \w    -74.00  39.00   0.50    0.50    --  -49.30  38.00  60.00  226
 12  \w    -55.00 -29.00   0.50    0.50    --  -49.30  57.00   0.00   52
 13  \w   -102.00 -76.00   0.50    0.61    -- -110.00 -72.00 -60.00   52
 14  \w   -199.00 -52.00   0.50    0.61    -- -110.00 -19.00-120.00  294
 15  \w    -48.00 -22.00   0.50    0.61    -- -110.00  72.00   0.00   52
 16  \w   -157.00-132.00   0.50    0.61    -- -110.00 -72.00  71.62   50
 17  \w   -105.00 -79.00   0.50    0.61    -- -110.00 -72.00  71.62   52
 18  \w   -102.00 -77.00   0.50    0.61    -- -110.00 -71.00 -53.10   50
 19  \w    -69.00 -22.00   0.50    0.61    -- -110.00  57.00  30.00   94
 20  \w   -144.00 -21.00   0.50    0.61    -- -110.00  72.00  90.00  246
 21  \w   -186.00-137.00   0.50    0.61    -- -110.00 -47.00  62.12   98
 22  \w   -103.00 -77.00   0.50    0.61    -- -110.00 -72.00   0.00   52
 23  \w   -104.00 -78.00   0.50    0.61    -- -110.00 -69.00 -73.05   52
 24  \w   -106.00 -80.00   0.50    0.61    -- -110.00 -43.00 -85.66   52
 25  \w   -105.00 -80.00   0.50    0.61    -- -110.00 -47.00  62.12   50
 26  \w   -101.00 -76.00   0.50    0.61    -- -110.00 -72.00  60.00   50
 27  \w   -101.00 -76.00   0.50    0.61    -- -110.00 -72.00   9.49   50
 28  \w   -101.00 -76.00   0.50    0.61    -- -110.00 -72.00 -30.00   50
 29  \w   -113.00 -79.00   0.50    0.61    -- -110.00 -44.00 -42.48   68
 30  \w   -103.00 -77.00   0.50    0.61    -- -110.00 -68.00  39.21   52
 31  \w   -194.00-168.00   0.50    0.61    -- -110.00 -71.00 -53.10   52
 32  \w   -193.00-157.00   0.50    0.61    -- -110.00 -61.00 -13.78   72
 33  \w   -114.00 -75.00   0.50    0.61    -- -110.00  57.00  30.00   78
 34  \w   -105.00 -78.00   0.50    0.61    -- -110.00 -38.00 -60.00   54
 35  \w   -161.00 -79.00   0.50    0.61    -- -110.00 -38.00  30.00  164
 36  \w   -139.00 -22.00   0.50    0.61    -- -110.00  72.00  30.00  234
 37  \w   -101.00 -76.00   0.50    0.61    -- -110.00 -72.00  18.81   50
 38  \w   -199.00-171.00   0.50    0.61    -- -110.00 -38.00 -30.00   56
 39  \w   -104.00 -79.00   0.50    0.61    -- -110.00 -45.00 -59.12   50
 40  \w   -163.00-138.00   0.50    0.61    -- -110.00 -38.00 -30.00   50
 41  \w   -129.00 -77.00   0.50    0.61    -- -110.00 -38.00 -30.00  104
 42  \w   -195.00-169.00   0.50    0.61    -- -110.00 -70.00  50.52   52
 43  \w   -108.00 -76.00   0.50    0.61    -- -110.00 -37.00 -20.02   64
 44  \w   -101.00 -76.00   0.50    0.61    -- -110.00 -72.00 -90.00   50
 45  \w   -106.00 -80.00   0.50    0.61    -- -110.00 -41.00  17.12   52
 46  \w   -103.00 -77.00   0.50    0.61    -- -110.00 -69.00 -13.44   52
 47  \w   -104.00 -78.00   0.50    0.61    -- -110.00 -71.00 -34.35   52
 48  \w   -102.00 -77.00   0.50    0.61    -- -110.00 -70.00 -15.85   50
 49  \w   -109.00 -82.00   0.50    0.61    -- -110.00 -48.00  69.08   54
 50  \w   -101.00 -76.00   0.50    0.61    -- -110.00 -72.00 -40.61   50
 51  \w   -199.00 -79.00   0.50    0.61    -- -110.00 -44.00  51.18  240
 52  \w   -104.00 -79.00   0.50    0.61    -- -110.00 -43.00 -28.54   50
 53  \w   -105.00 -79.00   0.50    0.61    -- -110.00 -61.00  39.94   52
 54  \w   -103.00 -77.00   0.50    0.61    -- -110.00 -71.00 -77.65   52
 55  \w   -102.00 -24.00   0.50    0.61    -- -110.00  72.00  60.00  156
 56  \w   -105.00 -80.00   0.50    0.61    -- -110.00 -50.00   9.75   50
 57  \w   -105.00 -80.00   0.50    0.61    -- -110.00 -47.00  30.32   50
 58  \w   -105.00 -80.00   0.50    0.61    -- -110.00 -57.00  14.78   50
 59  \w   -113.00 -79.00   0.50    0.61    -- -110.00 -43.00 -89.84   68
 60  \w   -106.00 -80.00   0.50    0.61    -- -110.00 -49.00  41.81   52
 61  \w   -105.00 -79.00   0.50    0.61    -- -110.00 -61.00 -13.78   52
 62  \w   -104.00 -79.00   0.50    0.61    -- -110.00 -61.00  32.61   50
 63  \w   -104.00 -78.00   0.50    0.61    -- -110.00 -66.00 -75.28   52
 64  \w   -101.00 -76.00   0.50    0.61    -- -110.00 -72.00  30.00   50
 65  \w   -104.00 -78.00   0.50    0.61    -- -110.00 -69.00 -77.73   52
 66  \w   -103.00 -77.00   0.50    0.61    -- -110.00 -71.00  41.17   52
 67  \w   -101.00 -76.00   0.50    0.61    -- -110.00 -72.00  16.19   50
 68  \w   -173.00 -80.00   0.50    0.61    -- -110.00 -51.00 -68.19  186
 69  \w   -106.00 -80.00   0.50    0.61    -- -110.00 -57.00  60.00   52
 70  \w   -199.00-107.00   0.50    0.61    -- -110.00 -72.00  30.00  184
 71  \w   -105.00 -80.00   0.50    0.61    -- -110.00 -57.00 -54.80   50
 72  \w   -103.00 -77.00   0.50    0.61    -- -110.00 -69.00 -21.82   52
 73  \w   -105.00 -79.00   0.50    0.61    -- -110.00 -44.00-102.29   52
 74  \w   -105.00 -79.00   0.50    0.61    -- -110.00 -45.00 -62.54   52
 75  \w   -104.00 -78.00   0.50    0.61    -- -110.00 -64.00 -54.03   52
 76  \w   -104.00 -78.00   0.50    0.61    -- -110.00 -65.00 -68.34   52
 77  \w   -109.00 -78.00   0.50    0.61    -- -110.00 -65.00 -59.99   62
 78  \w   -104.00 -79.00   0.50    0.61    -- -110.00 -38.00   0.00   50
 79  \w   -104.00 -78.00   0.50    0.61    -- -110.00 -39.00 -31.91   52
 80  \w   -194.00-169.00   0.50    0.61    -- -110.00 -72.00  18.81   50
 81  \w   -104.00 -78.00   0.50    0.61    -- -110.00 -70.00  50.52   52
 82  \w   -105.00 -79.00   0.50    0.61    -- -110.00 -70.00 -86.15   52
 83  \w   -107.00 -81.00   0.50    0.61    -- -110.00 -70.00 -22.06   52
 84  \w   -198.00-145.00   0.50    0.61    -- -110.00 -72.00   0.00  106
 85  \w   -101.00 -75.00   0.50    0.61    -- -110.00 -36.00 -87.72   52
 86  \w   -108.00 -83.00   0.50    0.61    -- -110.00  72.00   0.00   50
;
_diffrn_measurement_device 'four-circle diffractometer'
_diffrn_measurement_device_type 'XtaLAB AFC12 (RCD3): Kappa single'
_diffrn_measurement_method '\w scans'
_diffrn_orient_matrix_type 'CrysAlisPro convention (1999,Acta A55,543-557)'
_diffrn_orient_matrix_UB_11 -0.0724778000
_diffrn_orient_matrix_UB_12 -0.0223376000
_diffrn_orient_matrix_UB_13 0.0750843000
_diffrn_orient_matrix_UB_21 -0.0829615000
_diffrn_orient_matrix_UB_22 0.0055069000
_diffrn_orient_matrix_UB_23 -0.0745401000
_diffrn_orient_matrix_UB_31 0.0105115000
_diffrn_orient_matrix_UB_32 -0.1103769000
_diffrn_orient_matrix_UB_33 -0.0189111000
_diffrn_radiation_monochromator mirror
_diffrn_radiation_probe x-ray
_diffrn_radiation_type CuK\a
_diffrn_radiation_wavelength 1.54184
_diffrn_reflns_av_R_equivalents 0.0277
_diffrn_reflns_av_unetI/netI 0.0233
_diffrn_reflns_Laue_measured_fraction_full 0.998
_diffrn_reflns_Laue_measured_fraction_max 0.989
_diffrn_reflns_limit_h_max 17
_diffrn_reflns_limit_h_min -17
_diffrn_reflns_limit_k_max 15
_diffrn_reflns_limit_k_min -16
_diffrn_reflns_limit_l_max 18
_diffrn_reflns_limit_l_min -18
_diffrn_reflns_number 65502
_diffrn_reflns_point_group_measured_fraction_full 0.967
_diffrn_reflns_point_group_measured_fraction_max 0.951
_diffrn_reflns_theta_full 67.684
_diffrn_reflns_theta_max 79.221
_diffrn_reflns_theta_min 3.082
_diffrn_source 'Rotating-anode X-ray tube'
_diffrn_source_type 'Rigaku (Cu) X-ray Source'
_exptl_absorpt_coefficient_mu 0.702
_exptl_absorpt_correction_T_max 1.00000
_exptl_absorpt_correction_T_min 0.11618
_exptl_absorpt_correction_type multi-scan
_exptl_absorpt_process_details
;
CrysAlisPro 1.171.39.46 (Rigaku Oxford Diffraction, 2018)
Empirical absorption correction using spherical harmonics,
 implemented in SCALE3 ABSPACK scaling algorithm.
;
_exptl_crystal_colour colourless
_exptl_crystal_colour_primary colourless
_exptl_crystal_density_diffrn 1.304
_exptl_crystal_description block
_exptl_crystal_F_000 1160
_exptl_crystal_size_max 0.34
_exptl_crystal_size_mid 0.28
_exptl_crystal_size_min 0.26
_refine_diff_density_max 2.171
_refine_diff_density_min -0.423
_refine_diff_density_rms 0.155
_refine_ls_abs_structure_details
;
 Flack x determined using 4723 quotients [(I+)-(I-)]/[(I+)+(I-)]
 (Parsons, Flack and Wagner, Acta Cryst. B69 (2013) 249-259).
;
_refine_ls_abs_structure_Flack -0.04(7)
_refine_ls_extinction_coef 0.013(2)
_refine_ls_extinction_expression Fc^*^=kFc[1+0.001xFc^2^\l^3^/sin(2\q)]^-1/4^
_refine_ls_extinction_method 'SHELXL-2014/7 (Sheldrick 2014'
_refine_ls_goodness_of_fit_ref 1.607
_refine_ls_hydrogen_treatment constr
_refine_ls_matrix_type full
_refine_ls_number_parameters 566
_refine_ls_number_reflns 11249
_refine_ls_number_restraints 1
_refine_ls_restrained_S_all 1.607
_refine_ls_R_factor_all 0.1229
_refine_ls_R_factor_gt 0.1223
_refine_ls_shift/su_max 0.766
_refine_ls_shift/su_mean 0.029
_refine_ls_structure_factor_coef Fsqd
_refine_ls_weighting_details 'w=1/[\s^2^(Fo^2^)+(0.2000P)^2^] where P=(Fo^2^+2Fc^2^)/3'
_refine_ls_weighting_scheme calc
_refine_ls_wR_factor_gt 0.3198
_refine_ls_wR_factor_ref 0.3221
_reflns_Friedel_coverage 0.843
_reflns_Friedel_fraction_full 0.932
_reflns_Friedel_fraction_max 0.909
_reflns_number_gt 10908
_reflns_number_total 11249
_reflns_threshold_expression 'I > 2\s(I)'
_cod_data_source_file c9cc07573a2.cif
_cod_data_source_block p20181010d
_cod_depositor_comments 'Adding full bibliography for 7127102--7127103.cif.'
_cod_database_code 7127103
_shelx_shelxl_version_number 2014/7
_chemical_oxdiff_formula C25H36N2O4
_shelx_space_group_comment
;
The symmetry employed for this shelxl refinement is uniquely defined
by the following loop, which should always be used as a source of
symmetry information in preference to the above space-group names.
They are only intended as comments.
;
_reflns_odcompleteness_completeness 99.71
_reflns_odcompleteness_iscentric 1
_reflns_odcompleteness_theta 74.33
_olex2_refinement_description
;
1. Fixed Uiso
 At 1.2 times of:
  All C(H) groups, All C(H,H) groups
 At 1.5 times of:
  All C(H,H,H) groups
2.a Ternary CH refined with riding coordinates:
 C29(H29), C33(H33), C34(H34), C35(H35), C4(H4), C8(H8), C9(H9), C10(H10)
2.b Secondary CH2 refined with riding coordinates:
 C30(H30A,H30B), C37(H37A,H37B), C38(H38A,H38B), C41(H41A,H41B), C42(H42A,
 H42B), C45(H45A,H45B), C46(H46A,H46B), C47(H47A,H47B), C48(H48A,H48B),
 C49(H49A,H49B), C5(H5A,H5B), C12(H12A,H12B), C13(H13A,H13B), C16(H16A,H16B),
 C17(H17A,H17B), C20(H20A,H20B), C21(H21A,H21B), C22(H22A,H22B), C23(H23A,H23B),
  C24(H24A,H24B)
2.c Aromatic/amide H refined with riding coordinates:
 C28(H28), C32(H32), C40(H40), C3(H3A), C7(H7), C15(H15)
2.d Idealised Me refined as rotating group:
 C43(H43A,H43B,H43C), C44(H44A,H44B,H44C), C50(H50A,H50B,H50C), C18(H18A,H18B,
 H18C), C19(H19A,H19B,H19C), C25(H25A,H25B,H25C)
;
_olex2_submission_special_instructions 'No special instructions were received'
_oxdiff_exptl_absorpt_empirical_details
;
Empirical correction (ABSPACK) includes:
- Absorption correction using spherical harmonics
- Frame scaling
;
_oxdiff_exptl_absorpt_empirical_full_max 6.868
_oxdiff_exptl_absorpt_empirical_full_min 0.714

loop_
_space_group_symop_operation_xyz
'x, y, z'
'-x, y+1/2, -z'

loop_
_atom_site_label
_atom_site_type_symbol
_atom_site_fract_x
_atom_site_fract_y
_atom_site_fract_z
_atom_site_U_iso_or_equiv
_atom_site_adp_type
_atom_site_occupancy
_atom_site_site_symmetry_order
_atom_site_calc_flag
_atom_site_refinement_flags_posn
_atom_site_refinement_flags_adp
_atom_site_refinement_flags_occupancy
_atom_site_disorder_assembly
_atom_site_disorder_group
O1 O 1.2206(3) 0.7852(4) 0.1643(4) 0.0955(13) Uani 1 1 d . . . . .
O2 O 1.1768(7) 0.8124(10) 0.3048(4) 0.152(3) Uani 1 1 d . . . . .
O3 O 0.8984(2) 0.5694(3) 0.10320(19) 0.0663(7) Uani 1 1 d . . . . .
O4 O 0.8713(4) 0.4375(3) 0.1904(3) 0.0850(10) Uani 1 1 d . . . . .
O5 O 0.2939(3) 0.2205(5) 0.0954(5) 0.1143(18) Uani 1 1 d . . . . .
O6 O 0.3083(10) 0.2130(10) 0.2516(8) 0.198(6) Uani 1 1 d . . . . .
O7 O 0.6371(2) 0.4104(2) 0.1099(2) 0.0666(7) Uani 1 1 d . . . . .
O8 O 0.6532(4) 0.5410(3) 0.1989(3) 0.0894(11) Uani 1 1 d . . . . .
N3 N 0.5796(3) 0.3451(3) 0.4273(2) 0.0628(7) Uani 1 1 d . . . . .
H3 H 0.5906 0.2784 0.4049 0.075 Uiso 1 1 calc R U . . .
N4 N 0.4881(4) 0.2909(4) 0.5941(3) 0.0845(12) Uani 1 1 d . . . . .
C26 C 0.3200(8) 0.1763(8) 0.1745(8) 0.124(3) Uani 1 1 d . . . . .
C27 C 0.3694(4) 0.0808(5) 0.1560(4) 0.0849(15) Uani 1 1 d . . . . .
C28 C 0.3712(4) 0.0735(5) 0.0639(4) 0.0835(13) Uani 1 1 d . . . . .
H28 H 0.3972 0.0208 0.0325 0.100 Uiso 1 1 calc R U . . .
C29 C 0.3252(4) 0.1626(6) 0.0162(6) 0.0983(19) Uani 1 1 d . . . . .
H29 H 0.2687 0.1417 -0.0218 0.118 Uiso 1 1 calc R U . . .
C30 C 0.3887(4) 0.2255(5) -0.0427(4) 0.0835(14) Uani 1 1 d . . . . .
H30A H 0.3906 0.1970 -0.1045 0.100 Uiso 1 1 calc R U . . .
H30B H 0.3603 0.2901 -0.0493 0.100 Uiso 1 1 calc R U . . .
C31 C 0.4890(3) 0.2359(4) -0.0030(3) 0.0641(9) Uani 1 1 d . . . . .
C32 C 0.5098(3) 0.2969(3) 0.0672(3) 0.0586(8) Uani 1 1 d . . . . .
H32 H 0.4602 0.3363 0.0868 0.070 Uiso 1 1 calc R U . . .
C33 C 0.6048(2) 0.3079(3) 0.1172(2) 0.0528(7) Uani 1 1 d . . . . .
H33 H 0.6514 0.2646 0.0889 0.063 Uiso 1 1 calc R U . . .
C34 C 0.6049(2) 0.2884(2) 0.2228(2) 0.0486(6) Uani 1 1 d . . . . .
H34 H 0.5521 0.2442 0.2368 0.058 Uiso 1 1 calc R U . . .
C35 C 0.5856(3) 0.3906(3) 0.2616(2) 0.0539(7) Uani 1 1 d . . . . .
H35 H 0.5159 0.4008 0.2573 0.065 Uiso 1 1 calc R U . . .
C36 C 0.6289(3) 0.4579(3) 0.1910(3) 0.0642(9) Uani 1 1 d . . . . .
C37 C 0.7009(3) 0.2444(3) 0.2585(3) 0.0595(8) Uani 1 1 d . . . . .
H37A H 0.7043 0.2464 0.3261 0.071 Uiso 1 1 calc R U . . .
H37B H 0.7529 0.2843 0.2366 0.071 Uiso 1 1 calc R U . . .
C38 C 0.7150(3) 0.1383(4) 0.2264(3) 0.0693(10) Uani 1 1 d . . . . .
H38A H 0.7181 0.1374 0.1590 0.083 Uiso 1 1 calc R U . . .
H38B H 0.7760 0.1145 0.2526 0.083 Uiso 1 1 calc R U . . .
C39 C 0.6362(3) 0.0690(3) 0.2543(3) 0.0666(9) Uani 1 1 d . . . . .
C40 C 0.5798(4) 0.0233(4) 0.1910(4) 0.0773(11) Uani 1 1 d . . . . .
H40 H 0.5933 0.0327 0.1288 0.093 Uiso 1 1 calc R U . . .
C41 C 0.4968(7) -0.0420(5) 0.2105(5) 0.100(2) Uani 1 1 d . . . . .
H41A H 0.5139 -0.0835 0.2635 0.120 Uiso 1 1 calc R U . . .
H41B H 0.4832 -0.0840 0.1570 0.120 Uiso 1 1 calc R U . . .
C42 C 0.4050(5) 0.0180(7) 0.2313(5) 0.102(2) Uani 1 1 d . . . . .
H42A H 0.3544 -0.0273 0.2464 0.123 Uiso 1 1 calc R U . . .
H42B H 0.4189 0.0582 0.2860 0.123 Uiso 1 1 calc R U . . .
C43 C 0.5603(5) 0.1699(5) -0.0459(4) 0.0854(14) Uani 1 1 d . . . . .
H43A H 0.5932 0.2052 -0.0928 0.128 Uiso 1 1 calc R U . . .
H43B H 0.5276 0.1148 -0.0740 0.128 Uiso 1 1 calc R U . . .
H43C H 0.6061 0.1475 0.0014 0.128 Uiso 1 1 calc R U . . .
C44 C 0.6238(5) 0.0584(5) 0.3574(4) 0.0888(15) Uani 1 1 d . . . . .
H44A H 0.6478 -0.0042 0.3779 0.133 Uiso 1 1 calc R U . . .
H44B H 0.5568 0.0633 0.3699 0.133 Uiso 1 1 calc R U . . .
H44C H 0.6587 0.1094 0.3902 0.133 Uiso 1 1 calc R U . . .
C45 C 0.6197(3) 0.4140(3) 0.3608(3) 0.0636(9) Uani 1 1 d . . . . .
H45A H 0.6893 0.4108 0.3659 0.076 Uiso 1 1 calc R U . . .
H45B H 0.6006 0.4801 0.3762 0.076 Uiso 1 1 calc R U . . .
C46 C 0.4769(4) 0.3588(5) 0.4348(4) 0.0803(12) Uani 1 1 d . . . . .
H46A H 0.4444 0.3506 0.3741 0.096 Uiso 1 1 calc R U . . .
H46B H 0.4641 0.4244 0.4568 0.096 Uiso 1 1 calc R U . . .
C47 C 0.4392(5) 0.2833(7) 0.5033(5) 0.0961(19) Uani 1 1 d . . . . .
H47A H 0.3709 0.2933 0.5096 0.115 Uiso 1 1 calc R U . . .
H47B H 0.4483 0.2180 0.4787 0.115 Uiso 1 1 calc R U . . .
C48 C 0.5894(5) 0.2805(5) 0.5838(3) 0.0890(16) Uani 1 1 d . . . . .
H48A H 0.6024 0.2157 0.5599 0.107 Uiso 1 1 calc R U . . .
H48B H 0.6224 0.2866 0.6446 0.107 Uiso 1 1 calc R U . . .
C49 C 0.6277(4) 0.3550(5) 0.5198(3) 0.0785(12) Uani 1 1 d . . . . .
H49A H 0.6167 0.4201 0.5442 0.094 Uiso 1 1 calc R U . . .
H49B H 0.6963 0.3460 0.5153 0.094 Uiso 1 1 calc R U . . .
C50 C 0.4469(9) 0.2212(8) 0.6579(6) 0.117(3) Uani 1 1 d . . . . .
H50A H 0.4547 0.1560 0.6346 0.175 Uiso 1 1 calc R U . . .
H50B H 0.3797 0.2348 0.6629 0.175 Uiso 1 1 calc R U . . .
H50C H 0.4790 0.2269 0.7183 0.175 Uiso 1 1 calc R U . . .
N1 N 0.9054(3) 0.6406(3) 0.4255(2) 0.0722(9) Uani 1 1 d . . . . .
N2 N 0.9639(7) 0.7090(5) 0.6079(3) 0.119(3) Uani 1 1 d . . . . .
C1 C 1.1802(4) 0.8407(8) 0.2259(4) 0.099(2) Uani 1 1 d . . . . .
C2 C 1.1410(4) 0.9293(5) 0.1805(5) 0.0865(15) Uani 1 1 d . . . . .
C3 C 1.1610(4) 0.9228(5) 0.0906(4) 0.0818(13) Uani 1 1 d . . . . .
H3A H 1.1451 0.9698 0.0456 0.098 Uiso 1 1 calc R U . . .
C4 C 1.2113(3) 0.8310(5) 0.0729(4) 0.0825(14) Uani 1 1 d . . . . .
H4 H 1.2755 0.8461 0.0517 0.099 Uiso 1 1 calc R U . . .
C5 C 1.1618(4) 0.7606(5) 0.0040(5) 0.0881(16) Uani 1 1 d . . . . .
H5A H 1.1674 0.7860 -0.0586 0.106 Uiso 1 1 calc R U . . .
H5B H 1.1947 0.6981 0.0075 0.106 Uiso 1 1 calc R U . . .
C6 C 1.0570(3) 0.7444(4) 0.0210(3) 0.0703(11) Uani 1 1 d . . . . .
C7 C 1.0285(3) 0.6848(4) 0.0886(3) 0.0649(9) Uani 1 1 d . . . . .
H7 H 1.0759 0.6490 0.1211 0.078 Uiso 1 1 calc R U . . .
C8 C 0.9274(3) 0.6709(3) 0.1163(2) 0.0556(7) Uani 1 1 d . . . . .
H8 H 0.8847 0.7131 0.0779 0.067 Uiso 1 1 calc R U . . .
C9 C 0.9130(2) 0.6923(2) 0.2207(2) 0.0482(6) Uani 1 1 d . . . . .
H9 H 0.9634 0.7367 0.2452 0.058 Uiso 1 1 calc R U . . .
C10 C 0.9274(3) 0.5896(3) 0.2635(3) 0.0585(8) Uani 1 1 d . . . . .
H10 H 0.9966 0.5800 0.2748 0.070 Uiso 1 1 calc R U . . .
C11 C 0.8953(3) 0.5212(3) 0.1863(3) 0.0601(8) Uani 1 1 d . . . . .
C12 C 0.8140(2) 0.7361(3) 0.2362(3) 0.0565(7) Uani 1 1 d . . . . .
H12A H 0.7654 0.6935 0.2077 0.068 Uiso 1 1 calc R U . . .
H12B H 0.8042 0.7379 0.3027 0.068 Uiso 1 1 calc R U . . .
C13 C 0.7997(3) 0.8394(3) 0.1966(3) 0.0640(9) Uani 1 1 d . . . . .
H13A H 0.8031 0.8366 0.1293 0.077 Uiso 1 1 calc R U . . .
H13B H 0.7359 0.8620 0.2105 0.077 Uiso 1 1 calc R U . . .
C14 C 0.8732(3) 0.9134(3) 0.2349(3) 0.0653(9) Uani 1 1 d . . . . .
C15 C 0.9270(4) 0.9635(4) 0.1771(5) 0.0782(12) Uani 1 1 d . . . . .
H15 H 0.9179 0.9492 0.1140 0.094 Uiso 1 1 calc R U . . .
C16 C 1.0004(5) 1.0399(5) 0.2022(8) 0.104(2) Uani 1 1 d . . . . .
H16A H 0.9741 1.0844 0.2471 0.125 Uiso 1 1 calc R U . . .
H16B H 1.0132 1.0775 0.1467 0.125 Uiso 1 1 calc R U . . .
C17 C 1.0953(5) 0.9987(7) 0.2430(6) 0.105(2) Uani 1 1 d . . . . .
H17A H 1.1392 1.0525 0.2566 0.126 Uiso 1 1 calc R U . . .
H17B H 1.0836 0.9660 0.3014 0.126 Uiso 1 1 calc R U . . .
C18 C 0.9884(5) 0.8017(7) -0.0433(4) 0.0946(18) Uani 1 1 d . . . . .
H18A H 0.9792 0.7675 -0.1014 0.142 Uiso 1 1 calc R U . . .
H18B H 1.0147 0.8653 -0.0544 0.142 Uiso 1 1 calc R U . . .
H18C H 0.9278 0.8085 -0.0147 0.142 Uiso 1 1 calc R U . . .
C19 C 0.8760(6) 0.9274(6) 0.3369(5) 0.0966(18) Uani 1 1 d . . . . .
H19A H 0.8157 0.9078 0.3608 0.145 Uiso 1 1 calc R U . . .
H19B H 0.8875 0.9952 0.3512 0.145 Uiso 1 1 calc R U . . .
H19C H 0.9267 0.8884 0.3652 0.145 Uiso 1 1 calc R U . . .
C20 C 0.8798(4) 0.5680(4) 0.3537(3) 0.0691(10) Uani 1 1 d . . . . .
H20A H 0.8107 0.5674 0.3425 0.083 Uiso 1 1 calc R U . . .
H20B H 0.8993 0.5035 0.3757 0.083 Uiso 1 1 calc R U . . .
C21 C 1.0081(6) 0.6386(8) 0.4585(5) 0.108(2) Uani 1 1 d . . . . .
H21A H 1.0490 0.6507 0.4069 0.129 Uiso 1 1 calc R U . . .
H21B H 1.0243 0.5750 0.4849 0.129 Uiso 1 1 calc R U . . .
C22 C 1.0228(8) 0.7180(9) 0.5322(6) 0.118(3) Uani 1 1 d . . . . .
H22A H 1.0893 0.7166 0.5553 0.142 Uiso 1 1 calc R U . . .
H22B H 1.0111 0.7812 0.5031 0.142 Uiso 1 1 calc R U . . .
C23 C 0.8652(9) 0.7121(7) 0.5730(4) 0.115(3) Uani 1 1 d . . . . .
H23A H 0.8523 0.7749 0.5435 0.138 Uiso 1 1 calc R U . . .
H23B H 0.8232 0.7056 0.6247 0.138 Uiso 1 1 calc R U . . .
C24 C 0.8441(6) 0.6316(5) 0.5038(3) 0.0908(17) Uani 1 1 d . . . . .
H24A H 0.8547 0.5686 0.5337 0.109 Uiso 1 1 calc R U . . .
H24B H 0.7773 0.6351 0.4818 0.109 Uiso 1 1 calc R U . . .
C25 C 0.9845(13) 0.7851(9) 0.6759(6) 0.156(6) Uani 1 1 d . . . . .
H25A H 0.9884 0.8471 0.6448 0.233 Uiso 1 1 calc R U . . .
H25B H 1.0446 0.7714 0.7087 0.233 Uiso 1 1 calc R U . . .
H25C H 0.9342 0.7872 0.7194 0.233 Uiso 1 1 calc R U . . .

loop_
_atom_site_aniso_label
_atom_site_aniso_U_11
_atom_site_aniso_U_22
_atom_site_aniso_U_33
_atom_site_aniso_U_23
_atom_site_aniso_U_13
_atom_site_aniso_U_12
O1 0.0669(18) 0.113(4) 0.106(3) 0.026(3) -0.0035(17) 0.0061(19)
O2 0.156(6) 0.224(10) 0.074(3) 0.021(4) -0.013(3) -0.003(7)
O3 0.0797(17) 0.0662(18) 0.0531(13) -0.0110(11) 0.0053(11) -0.0093(13)
O4 0.113(3) 0.0504(18) 0.093(2) -0.0092(14) 0.017(2) -0.0045(16)
O5 0.073(2) 0.121(4) 0.151(5) 0.011(4) 0.029(3) 0.016(2)
O6 0.246(12) 0.181(9) 0.178(8) -0.042(8) 0.134(9) 0.007(9)
O7 0.0770(16) 0.0652(18) 0.0578(13) 0.0147(11) 0.0043(11) -0.0149(13)
O8 0.115(3) 0.055(2) 0.097(2) 0.0114(16) -0.006(2) -0.0169(18)
N3 0.0725(17) 0.0637(19) 0.0522(15) -0.0028(12) 0.0040(12) -0.0026(14)
N4 0.112(3) 0.083(3) 0.0609(18) -0.0061(17) 0.023(2) -0.015(2)
C26 0.119(6) 0.124(7) 0.134(6) -0.025(5) 0.073(5) -0.018(5)
C27 0.065(2) 0.096(4) 0.094(3) -0.006(3) 0.014(2) -0.027(2)
C28 0.082(3) 0.077(3) 0.090(3) -0.018(2) -0.005(2) -0.018(2)
C29 0.063(2) 0.114(5) 0.115(4) -0.006(4) -0.028(3) -0.008(3)
C30 0.080(3) 0.090(3) 0.078(3) -0.006(2) -0.025(2) 0.001(2)
C31 0.0667(19) 0.070(2) 0.0551(16) -0.0014(15) -0.0056(14) -0.0002(16)
C32 0.0571(16) 0.063(2) 0.0560(16) -0.0010(14) 0.0004(12) 0.0049(13)
C33 0.0515(14) 0.0570(18) 0.0500(14) 0.0027(12) 0.0047(11) -0.0030(12)
C34 0.0466(13) 0.0479(16) 0.0516(14) 0.0039(11) 0.0050(10) -0.0015(10)
C35 0.0588(15) 0.0475(17) 0.0552(16) 0.0030(12) 0.0016(12) -0.0013(12)
C36 0.070(2) 0.053(2) 0.068(2) 0.0136(15) -0.0016(15) -0.0103(15)
C37 0.0510(14) 0.062(2) 0.0658(18) 0.0068(15) -0.0009(13) 0.0030(13)
C38 0.0631(19) 0.065(2) 0.081(2) 0.0111(18) 0.0128(17) 0.0178(17)
C39 0.078(2) 0.050(2) 0.072(2) 0.0114(15) 0.0073(17) 0.0135(16)
C40 0.100(3) 0.060(3) 0.072(2) 0.0069(18) 0.005(2) 0.007(2)
C41 0.139(6) 0.060(3) 0.100(4) 0.015(3) -0.015(4) -0.021(3)
C42 0.097(4) 0.124(6) 0.086(3) 0.015(3) 0.013(3) -0.045(4)
C43 0.093(3) 0.092(4) 0.072(2) -0.018(2) 0.006(2) 0.008(3)
C44 0.108(4) 0.087(4) 0.072(3) 0.016(2) 0.011(2) -0.001(3)
C45 0.075(2) 0.055(2) 0.0605(19) -0.0030(14) 0.0007(15) -0.0121(15)
C46 0.072(2) 0.099(4) 0.070(2) 0.001(2) 0.0092(18) 0.003(2)
C47 0.082(3) 0.125(6) 0.082(3) -0.011(3) 0.017(2) -0.015(3)
C48 0.118(4) 0.090(4) 0.058(2) 0.009(2) -0.004(2) -0.008(3)
C49 0.087(3) 0.086(3) 0.061(2) 0.003(2) -0.0056(19) -0.014(2)
C50 0.158(7) 0.110(6) 0.085(4) 0.005(3) 0.037(4) -0.029(5)
N1 0.091(2) 0.076(2) 0.0493(15) 0.0059(14) -0.0010(14) -0.0017(18)
N2 0.207(8) 0.096(4) 0.052(2) 0.002(2) -0.031(3) -0.025(4)
C1 0.079(3) 0.143(7) 0.073(3) 0.008(3) -0.007(2) -0.018(3)
C2 0.061(2) 0.100(4) 0.098(3) -0.027(3) 0.001(2) -0.017(2)
C3 0.083(3) 0.073(3) 0.089(3) 0.012(2) -0.001(2) -0.014(2)
C4 0.0601(19) 0.098(4) 0.092(3) 0.001(3) 0.029(2) -0.010(2)
C5 0.072(2) 0.097(4) 0.098(3) -0.014(3) 0.042(2) -0.010(2)
C6 0.069(2) 0.081(3) 0.0634(19) -0.0137(18) 0.0242(16) -0.0096(18)
C7 0.0622(18) 0.072(3) 0.0609(19) -0.0078(16) 0.0095(14) 0.0039(16)
C8 0.0585(16) 0.062(2) 0.0466(15) -0.0021(12) 0.0048(12) -0.0036(13)
C9 0.0523(14) 0.0465(15) 0.0460(13) -0.0046(10) 0.0036(10) -0.0009(10)
C10 0.0674(18) 0.054(2) 0.0539(17) 0.0004(13) 0.0002(13) 0.0036(14)
C11 0.0662(18) 0.0487(19) 0.0658(19) -0.0071(14) 0.0059(14) 0.0008(14)
C12 0.0495(14) 0.0585(19) 0.0619(17) -0.0033(14) 0.0077(12) 0.0008(12)
C13 0.0512(15) 0.061(2) 0.079(2) -0.0028(16) -0.0053(14) 0.0051(13)
C14 0.0630(18) 0.053(2) 0.079(2) -0.0108(16) -0.0059(16) 0.0091(14)
C15 0.070(2) 0.057(2) 0.107(4) -0.011(2) -0.001(2) 0.0006(17)
C16 0.089(3) 0.064(3) 0.160(7) -0.020(4) 0.006(4) -0.007(2)
C17 0.083(3) 0.108(5) 0.124(5) -0.046(4) -0.006(3) -0.011(3)
C18 0.104(4) 0.116(5) 0.064(2) 0.020(3) 0.010(2) -0.017(3)
C19 0.115(4) 0.090(4) 0.083(3) -0.024(3) -0.012(3) 0.007(3)
C20 0.089(3) 0.066(2) 0.0528(17) 0.0063(15) 0.0046(16) -0.0017(18)
C21 0.108(5) 0.134(6) 0.078(3) -0.004(4) -0.023(3) 0.006(4)
C22 0.134(6) 0.130(7) 0.088(4) 0.003(4) -0.038(4) -0.026(5)
C23 0.189(9) 0.097(5) 0.062(3) -0.009(3) 0.027(4) -0.017(5)
C24 0.124(4) 0.093(4) 0.057(2) -0.002(2) 0.017(2) -0.017(3)
C25 0.277(17) 0.112(7) 0.073(3) -0.007(4) -0.045(6) -0.033(8)

loop_
_atom_type_symbol
_atom_type_description
_atom_type_scat_dispersion_real
_atom_type_scat_dispersion_imag
_atom_type_scat_source
C C 0.0181 0.0091 'International Tables Vol C Tables 4.2.6.8 and 6.1.1.4'
H H 0.0000 0.0000 'International Tables Vol C Tables 4.2.6.8 and 6.1.1.4'
N N 0.0311 0.0180 'International Tables Vol C Tables 4.2.6.8 and 6.1.1.4'
O O 0.0492 0.0322 'International Tables Vol C Tables 4.2.6.8 and 6.1.1.4'

loop_
_geom_angle_atom_site_label_1
_geom_angle_atom_site_label_2
_geom_angle_atom_site_label_3
_geom_angle
_geom_angle_site_symmetry_1
_geom_angle_site_symmetry_3
_geom_angle_publ_flag
C1 O1 C4 109.6(5) . . ?
C11 O3 C8 111.5(3) . . ?
C26 O5 C29 109.8(7) . . ?
C36 O7 C33 111.0(3) . . ?
C45 N3 H3 108.2 . . ?
C46 N3 H3 108.2 . . ?
C46 N3 C45 111.8(4) . . ?
C46 N3 C49 109.4(4) . . ?
C49 N3 H3 108.2 . . ?
C49 N3 C45 111.0(4) . . ?
C47 N4 C50 109.6(6) . . ?
C48 N4 C47 109.0(4) . . ?
C48 N4 C50 114.7(7) . . ?
O5 C26 C27 110.8(7) . . ?
O6 C26 O5 122.8(13) . . ?
O6 C26 C27 126.3(13) . . ?
C28 C27 C26 105.7(7) . . ?
C28 C27 C42 132.6(7) . . ?
C42 C27 C26 121.7(7) . . ?
C27 C28 H28 124.5 . . ?
C27 C28 C29 111.1(6) . . ?
C29 C28 H28 124.5 . . ?
O5 C29 C28 102.6(6) . . ?
O5 C29 H29 109.2 . . ?
O5 C29 C30 109.1(6) . . ?
C28 C29 H29 109.2 . . ?
C30 C29 C28 117.2(5) . . ?
C30 C29 H29 109.2 . . ?
C29 C30 H30A 108.9 . . ?
C29 C30 H30B 108.8 . . ?
H30A C30 H30B 107.7 . . ?
C31 C30 C29 113.6(4) . . ?
C31 C30 H30A 108.9 . . ?
C31 C30 H30B 108.8 . . ?
C30 C31 C43 114.5(4) . . ?
C32 C31 C30 121.2(4) . . ?
C32 C31 C43 124.3(4) . . ?
C31 C32 H32 117.0 . . ?
C31 C32 C33 126.1(4) . . ?
C33 C32 H32 117.0 . . ?
O7 C33 C32 109.3(3) . . ?
O7 C33 H33 109.4 . . ?
O7 C33 C34 104.3(3) . . ?
C32 C33 H33 109.4 . . ?
C32 C33 C34 114.8(3) . . ?
C34 C33 H33 109.4 . . ?
C33 C34 H34 110.0 . . ?
C35 C34 C33 102.0(3) . . ?
C35 C34 H34 110.0 . . ?
C35 C34 C37 113.6(3) . . ?
C37 C34 C33 111.0(3) . . ?
C37 C34 H34 110.0 . . ?
C34 C35 H35 107.3 . . ?
C36 C35 C34 103.2(3) . . ?
C36 C35 H35 107.3 . . ?
C36 C35 C45 112.5(3) . . ?
C45 C35 C34 118.7(3) . . ?
C45 C35 H35 107.3 . . ?
O7 C36 C35 109.8(3) . . ?
O8 C36 O7 120.6(4) . . ?
O8 C36 C35 129.5(5) . . ?
C34 C37 H37A 109.0 . . ?
C34 C37 H37B 109.0 . . ?
C34 C37 C38 113.0(3) . . ?
H37A C37 H37B 107.8 . . ?
C38 C37 H37A 109.0 . . ?
C38 C37 H37B 109.0 . . ?
C37 C38 H38A 108.8 . . ?
C37 C38 H38B 108.8 . . ?
H38A C38 H38B 107.7 . . ?
C39 C38 C37 114.0(3) . . ?
C39 C38 H38A 108.8 . . ?
C39 C38 H38B 108.8 . . ?
C40 C39 C38 121.7(4) . . ?
C40 C39 C44 122.4(5) . . ?
C44 C39 C38 115.9(5) . . ?
C39 C40 H40 116.9 . . ?
C39 C40 C41 126.2(5) . . ?
C41 C40 H40 116.9 . . ?
C40 C41 H41A 109.3 . . ?
C40 C41 H41B 109.3 . . ?
C40 C41 C42 111.7(5) . . ?
H41A C41 H41B 108.0 . . ?
C42 C41 H41A 109.3 . . ?
C42 C41 H41B 109.2 . . ?
C27 C42 C41 115.1(5) . . ?
C27 C42 H42A 108.5 . . ?
C27 C42 H42B 108.5 . . ?
C41 C42 H42A 108.5 . . ?
C41 C42 H42B 108.5 . . ?
H42A C42 H42B 107.5 . . ?
C31 C43 H43A 109.4 . . ?
C31 C43 H43B 109.5 . . ?
C31 C43 H43C 109.5 . . ?
H43A C43 H43B 109.5 . . ?
H43A C43 H43C 109.5 . . ?
H43B C43 H43C 109.5 . . ?
C39 C44 H44A 109.5 . . ?
C39 C44 H44B 109.5 . . ?
C39 C44 H44C 109.5 . . ?
H44A C44 H44B 109.5 . . ?
H44A C44 H44C 109.5 . . ?
H44B C44 H44C 109.5 . . ?
N3 C45 C35 111.3(3) . . ?
N3 C45 H45A 109.4 . . ?
N3 C45 H45B 109.4 . . ?
C35 C45 H45A 109.4 . . ?
C35 C45 H45B 109.4 . . ?
H45A C45 H45B 108.0 . . ?
N3 C46 H46A 109.9 . . ?
N3 C46 H46B 109.8 . . ?
N3 C46 C47 109.2(5) . . ?
H46A C46 H46B 108.3 . . ?
C47 C46 H46A 109.8 . . ?
C47 C46 H46B 109.8 . . ?
N4 C47 C46 111.6(6) . . ?
N4 C47 H47A 109.3 . . ?
N4 C47 H47B 109.3 . . ?
C46 C47 H47A 109.3 . . ?
C46 C47 H47B 109.3 . . ?
H47A C47 H47B 108.0 . . ?
N4 C48 H48A 109.1 . . ?
N4 C48 H48B 109.2 . . ?
N4 C48 C49 112.3(5) . . ?
H48A C48 H48B 107.9 . . ?
C49 C48 H48A 109.1 . . ?
C49 C48 H48B 109.2 . . ?
N3 C49 C48 109.5(4) . . ?
N3 C49 H49A 109.8 . . ?
N3 C49 H49B 109.8 . . ?
C48 C49 H49A 109.8 . . ?
C48 C49 H49B 109.8 . . ?
H49A C49 H49B 108.2 . . ?
N4 C50 H50A 109.4 . . ?
N4 C50 H50B 109.5 . . ?
N4 C50 H50C 109.5 . . ?
H50A C50 H50B 109.5 . . ?
H50A C50 H50C 109.5 . . ?
H50B C50 H50C 109.5 . . ?
C20 N1 C21 114.4(5) . . ?
C24 N1 C20 110.9(4) . . ?
C24 N1 C21 110.2(5) . . ?
C22 N2 C23 108.3(5) . . ?
C22 N2 C25 110.9(9) . . ?
C23 N2 C25 111.7(10) . . ?
O1 C1 C2 109.9(5) . . ?
O2 C1 O1 119.1(10) . . ?
O2 C1 C2 130.9(10) . . ?
C1 C2 C17 115.0(7) . . ?
C3 C2 C1 106.5(6) . . ?
C3 C2 C17 138.4(8) . . ?
C2 C3 H3A 124.9 . . ?
C2 C3 C4 110.3(6) . . ?
C4 C3 H3A 124.8 . . ?
O1 C4 C3 103.7(5) . . ?
O1 C4 H4 109.0 . . ?
O1 C4 C5 109.4(5) . . ?
C3 C4 H4 109.0 . . ?
C3 C4 C5 116.5(5) . . ?
C5 C4 H4 109.0 . . ?
C4 C5 H5A 108.8 . . ?
C4 C5 H5B 108.8 . . ?
H5A C5 H5B 107.7 . . ?
C6 C5 C4 113.7(4) . . ?
C6 C5 H5A 108.8 . . ?
C6 C5 H5B 108.8 . . ?
C5 C6 C18 114.5(5) . . ?
C7 C6 C5 121.8(5) . . ?
C7 C6 C18 123.7(4) . . ?
C6 C7 H7 117.1 . . ?
C6 C7 C8 125.8(4) . . ?
C8 C7 H7 117.1 . . ?
O3 C8 C7 110.3(3) . . ?
O3 C8 H8 109.3 . . ?
O3 C8 C9 105.0(3) . . ?
C7 C8 H8 109.3 . . ?
C7 C8 C9 113.5(3) . . ?
C9 C8 H8 109.3 . . ?
C8 C9 H9 110.0 . . ?
C10 C9 C8 101.1(3) . . ?
C10 C9 H9 110.0 . . ?
C12 C9 C8 111.9(3) . . ?
C12 C9 H9 110.0 . . ?
C12 C9 C10 113.6(3) . . ?
C9 C10 H10 107.3 . . ?
C11 C10 C9 104.1(3) . . ?
C11 C10 H10 107.3 . . ?
C11 C10 C20 112.5(4) . . ?
C20 C10 C9 117.8(3) . . ?
C20 C10 H10 107.3 . . ?
O3 C11 C10 108.9(3) . . ?
O4 C11 O3 121.7(4) . . ?
O4 C11 C10 129.4(4) . . ?
C9 C12 H12A 108.7 . . ?
C9 C12 H12B 108.7 . . ?
H12A C12 H12B 107.6 . . ?
C13 C12 C9 114.2(3) . . ?
C13 C12 H12A 108.7 . . ?
C13 C12 H12B 108.7 . . ?
C12 C13 H13A 108.8 . . ?
C12 C13 H13B 108.8 . . ?
H13A C13 H13B 107.7 . . ?
C14 C13 C12 113.8(3) . . ?
C14 C13 H13A 108.8 . . ?
C14 C13 H13B 108.8 . . ?
C15 C14 C13 120.3(4) . . ?
C15 C14 C19 124.1(5) . . ?
C19 C14 C13 115.5(5) . . ?
C14 C15 H15 116.3 . . ?
C14 C15 C16 127.5(7) . . ?
C16 C15 H15 116.2 . . ?
C15 C16 H16A 108.8 . . ?
C15 C16 H16B 108.8 . . ?
C15 C16 C17 113.9(6) . . ?
H16A C16 H16B 107.7 . . ?
C17 C16 H16A 108.7 . . ?
C17 C16 H16B 108.8 . . ?
C2 C17 C16 113.2(6) . . ?
C2 C17 H17A 108.9 . . ?
C2 C17 H17B 108.9 . . ?
C16 C17 H17A 108.9 . . ?
C16 C17 H17B 109.0 . . ?
H17A C17 H17B 107.7 . . ?
C6 C18 H18A 109.5 . . ?
C6 C18 H18B 109.5 . . ?
C6 C18 H18C 109.5 . . ?
H18A C18 H18B 109.4 . . ?
H18A C18 H18C 109.4 . . ?
H18B C18 H18C 109.4 . . ?
C14 C19 H19A 109.5 . . ?
C14 C19 H19B 109.5 . . ?
C14 C19 H19C 109.5 . . ?
H19A C19 H19B 109.5 . . ?
H19A C19 H19C 109.5 . . ?
H19B C19 H19C 109.5 . . ?
N1 C20 C10 111.6(4) . . ?
N1 C20 H20A 109.3 . . ?
N1 C20 H20B 109.3 . . ?
C10 C20 H20A 109.3 . . ?
C10 C20 H20B 109.3 . . ?
H20A C20 H20B 107.9 . . ?
N1 C21 H21A 110.1 . . ?
N1 C21 H21B 110.1 . . ?
N1 C21 C22 107.8(7) . . ?
H21A C21 H21B 108.4 . . ?
C22 C21 H21A 110.2 . . ?
C22 C21 H21B 110.1 . . ?
N2 C22 C21 114.4(8) . . ?
N2 C22 H22A 108.7 . . ?
N2 C22 H22B 108.7 . . ?
C21 C22 H22A 108.6 . . ?
C21 C22 H22B 108.7 . . ?
H22A C22 H22B 107.6 . . ?
N2 C23 H23A 109.4 . . ?
N2 C23 H23B 109.4 . . ?
N2 C23 C24 111.3(8) . . ?
H23A C23 H23B 108.0 . . ?
C24 C23 H23A 109.4 . . ?
C24 C23 H23B 109.4 . . ?
N1 C24 C23 110.3(6) . . ?
N1 C24 H24A 109.6 . . ?
N1 C24 H24B 109.6 . . ?
C23 C24 H24A 109.6 . . ?
C23 C24 H24B 109.6 . . ?
H24A C24 H24B 108.1 . . ?
N2 C25 H25A 109.5 . . ?
N2 C25 H25B 109.5 . . ?
N2 C25 H25C 109.5 . . ?
H25A C25 H25B 109.5 . . ?
H25A C25 H25C 109.5 . . ?
H25B C25 H25C 109.5 . . ?

loop_
_geom_bond_atom_site_label_1
_geom_bond_atom_site_label_2
_geom_bond_distance
_geom_bond_site_symmetry_2
_geom_bond_publ_flag
O1 C1 1.311(11) . ?
O1 C4 1.454(8) . ?
O2 C1 1.200(10) . ?
O3 C8 1.454(5) . ?
O3 C11 1.365(5) . ?
O4 C11 1.194(6) . ?
O5 C26 1.323(15) . ?
O5 C29 1.467(11) . ?
O6 C26 1.232(13) . ?
O7 C33 1.477(5) . ?
O7 C36 1.342(6) . ?
O8 C36 1.188(6) . ?
N3 H3 0.9800 . ?
N3 C45 1.468(5) . ?
N3 C46 1.453(6) . ?
N3 C49 1.466(6) . ?
N4 C47 1.446(8) . ?
N4 C48 1.433(10) . ?
N4 C50 1.457(8) . ?
C26 C27 1.505(13) . ?
C27 C28 1.328(9) . ?
C27 C42 1.449(11) . ?
C28 H28 0.9300 . ?
C28 C29 1.524(11) . ?
C29 H29 0.9800 . ?
C29 C30 1.519(11) . ?
C30 H30A 0.9700 . ?
C30 H30B 0.9700 . ?
C30 C31 1.492(6) . ?
C31 C32 1.329(6) . ?
C31 C43 1.495(7) . ?
C32 H32 0.9300 . ?
C32 C33 1.484(5) . ?
C33 H33 0.9800 . ?
C33 C34 1.539(4) . ?
C34 H34 0.9800 . ?
C34 C35 1.531(5) . ?
C34 C37 1.534(4) . ?
C35 H35 0.9800 . ?
C35 C36 1.514(5) . ?
C35 C45 1.515(5) . ?
C37 H37A 0.9700 . ?
C37 H37B 0.9700 . ?
C37 C38 1.537(7) . ?
C38 H38A 0.9700 . ?
C38 H38B 0.9700 . ?
C38 C39 1.516(7) . ?
C39 C40 1.330(8) . ?
C39 C44 1.505(7) . ?
C40 H40 0.9300 . ?
C40 C41 1.498(9) . ?
C41 H41A 0.9700 . ?
C41 H41B 0.9700 . ?
C41 C42 1.561(13) . ?
C42 H42A 0.9700 . ?
C42 H42B 0.9700 . ?
C43 H43A 0.9600 . ?
C43 H43B 0.9600 . ?
C43 H43C 0.9600 . ?
C44 H44A 0.9600 . ?
C44 H44B 0.9600 . ?
C44 H44C 0.9600 . ?
C45 H45A 0.9700 . ?
C45 H45B 0.9700 . ?
C46 H46A 0.9700 . ?
C46 H46B 0.9700 . ?
C46 C47 1.534(10) . ?
C47 H47A 0.9700 . ?
C47 H47B 0.9700 . ?
C48 H48A 0.9700 . ?
C48 H48B 0.9700 . ?
C48 C49 1.486(8) . ?
C49 H49A 0.9700 . ?
C49 H49B 0.9700 . ?
C50 H50A 0.9600 . ?
C50 H50B 0.9600 . ?
C50 H50C 0.9600 . ?
N1 C20 1.463(6) . ?
N1 C21 1.486(9) . ?
N1 C24 1.448(7) . ?
N2 C22 1.395(14) . ?
N2 C23 1.442(15) . ?
N2 C25 1.446(10) . ?
C1 C2 1.469(12) . ?
C2 C3 1.335(9) . ?
C2 C17 1.471(9) . ?
C3 H3A 0.9300 . ?
C3 C4 1.464(9) . ?
C4 H4 0.9800 . ?
C4 C5 1.522(9) . ?
C5 H5A 0.9700 . ?
C5 H5B 0.9700 . ?
C5 C6 1.507(6) . ?
C6 C7 1.341(7) . ?
C6 C18 1.515(9) . ?
C7 H7 0.9300 . ?
C7 C8 1.494(5) . ?
C8 H8 0.9800 . ?
C8 C9 1.548(4) . ?
C9 H9 0.9800 . ?
C9 C10 1.541(5) . ?
C9 C12 1.530(4) . ?
C10 H10 0.9800 . ?
C10 C11 1.502(5) . ?
C10 C20 1.510(5) . ?
C12 H12A 0.9700 . ?
C12 H12B 0.9700 . ?
C12 C13 1.530(6) . ?
C13 H13A 0.9700 . ?
C13 H13B 0.9700 . ?
C13 C14 1.524(6) . ?
C14 C15 1.333(8) . ?
C14 C19 1.475(8) . ?
C15 H15 0.9300 . ?
C15 C16 1.494(8) . ?
C16 H16A 0.9700 . ?
C16 H16B 0.9700 . ?
C16 C17 1.529(12) . ?
C17 H17A 0.9700 . ?
C17 H17B 0.9700 . ?
C18 H18A 0.9603 . ?
C18 H18B 0.9603 . ?
C18 H18C 0.9603 . ?
C19 H19A 0.9600 . ?
C19 H19B 0.9600 . ?
C19 H19C 0.9600 . ?
C20 H20A 0.9700 . ?
C20 H20B 0.9700 . ?
C21 H21A 0.9700 . ?
C21 H21B 0.9700 . ?
C21 C22 1.522(13) . ?
C22 H22A 0.9700 . ?
C22 H22B 0.9700 . ?
C23 H23A 0.9700 . ?
C23 H23B 0.9700 . ?
C23 C24 1.502(9) . ?
C24 H24A 0.9700 . ?
C24 H24B 0.9700 . ?
C25 H25A 0.9600 . ?
C25 H25B 0.9600 . ?
C25 H25C 0.9600 . ?
